data_4348026
loop_
_publ_author_name
'Suzuki, Tomoyo'
'Suzuki, Yutaka'
'Kawamoto, Tatsuya'
'Miyamoto, Ryo'
'Nanbu, Shinkoh'
'Nagao, Hirotaka'

_publ_section_title
;
 Dinuclear Ruthenium(III)-Ruthenium(IV) Complexes, Having a Doubly
 Oxido-Bridged and Acetato- or Nitrato-Capped Framework.
;
_journal_issue 14
_journal_name_full 'Inorganic chemistry'
_journal_page_first 6830
_journal_page_last 6832
_journal_paper_doi 10.1021/acs.inorgchem.6b00890
_journal_volume 55
_journal_year 2016
_chemical_formula_moiety 'C28 H34 F12 N7 O5 P2 Ru2'
_chemical_formula_sum 'C28 H34 F12 N7 O5 P2 Ru2'
_chemical_formula_weight 1040.69
_space_group_crystal_system orthorhombic
_space_group_IT_number 61
_space_group_name_Hall '-P 2ac 2ab'
_space_group_name_H-M_alt 'P b c a'
_atom_sites_solution_hydrogens geom
_atom_sites_solution_primary direct
_atom_sites_solution_secondary difmap
_cell_angle_alpha 90.0000
_cell_angle_beta 90.0000
_cell_angle_gamma 90.0000
_cell_formula_units_Z 8
_cell_length_a 19.3028(9)
_cell_length_b 15.8763(7)
_cell_length_c 24.1422(11)
_cell_measurement_reflns_used 16810
_cell_measurement_temperature 93
_cell_measurement_theta_max 27.49
_cell_measurement_theta_min 3.03
_cell_volume 7398.5(6)
_computing_cell_refinement CrystalClear
_computing_data_collection 'CrystalClear (Rigaku Inc., 2008)'
_computing_data_reduction CrystalClear
_computing_molecular_graphics 'CrystalStructure 4.2.1'
_computing_publication_material 'CrystalStructure 4.2.1 (Rigaku, 2016)'
_computing_structure_refinement 'SHELXL97 (Sheldrick, 2008)'
_computing_structure_solution 'SIR92 (Altomare, et al., 1994)'
_diffrn_ambient_temperature 93
_diffrn_detector_area_resol_mean 7.314
_diffrn_measured_fraction_theta_full 0.997
_diffrn_measured_fraction_theta_max 0.994
_diffrn_measurement_device_type 'Rigaku Mercury70'
_diffrn_measurement_method \w
_diffrn_radiation_type 'Mo K\a'
_diffrn_radiation_wavelength 0.71075
_diffrn_reflns_av_R_equivalents 0.0356
_diffrn_reflns_Laue_measured_fraction_full 0.997
_diffrn_reflns_Laue_measured_fraction_max 0.994
_diffrn_reflns_limit_h_max 25
_diffrn_reflns_limit_h_min -25
_diffrn_reflns_limit_k_max 19
_diffrn_reflns_limit_k_min -20
_diffrn_reflns_limit_l_max 31
_diffrn_reflns_limit_l_min -31
_diffrn_reflns_number 70508
_diffrn_reflns_point_group_measured_fraction_full 0.997
_diffrn_reflns_point_group_measured_fraction_max 0.994
_diffrn_reflns_theta_full 25.242
_diffrn_reflns_theta_max 27.500
_diffrn_reflns_theta_min 3.028
_diffrn_standards_number 0
_exptl_absorpt_coefficient_mu 1.012
_exptl_absorpt_correction_T_max 0.970
_exptl_absorpt_correction_T_min 0.910
_exptl_absorpt_correction_type multi-scan
_exptl_absorpt_process_details 'REQAB (Rigaku, 1998)'
_exptl_crystal_colour orange
_exptl_crystal_density_diffrn 1.868
_exptl_crystal_density_method 'not measured'
_exptl_crystal_description platelet
_exptl_crystal_F_000 4136.00
_exptl_crystal_size_max 0.210
_exptl_crystal_size_mid 0.070
_exptl_crystal_size_min 0.030
_refine_diff_density_max 1.44
_refine_diff_density_min -0.89
_refine_ls_extinction_method none
_refine_ls_goodness_of_fit_ref 1.161
_refine_ls_hydrogen_treatment constr
_refine_ls_number_parameters 505
_refine_ls_number_reflns 8453
_refine_ls_number_restraints 36
_refine_ls_R_factor_all 0.0509
_refine_ls_R_factor_gt 0.0478
_refine_ls_shift/su_max 0.002
_refine_ls_structure_factor_coef Fsqd
_refine_ls_weighting_details 'w = 1/[\s^2^(Fo^2^)+(0.0536P)^2^+16.4145P] where P=(Fo^2^+2Fc^2^)/3'
_refine_ls_weighting_scheme calc
_refine_ls_wR_factor_gt 0.1194
_refine_ls_wR_factor_ref 0.1220
_reflns_Friedel_coverage 0.000
_reflns_number_gt 7957
_reflns_number_total 8453
_reflns_threshold_expression F^2^>2.0\s(F^2^)
_cod_data_source_file ic6b00890_si_002.cif
_cod_data_source_block Ru2O2NO3P2F12
_cod_database_code 4348026

loop_
_space_group_symop_id
_space_group_symop_operation_xyz
1 +X,+Y,+Z
2 1/2+X,1/2-Y,-Z
3 -X,1/2+Y,1/2-Z
4 1/2-X,-Y,1/2+Z
5 -X,-Y,-Z
6 -1/2-X,-1/2+Y,+Z
7 +X,-1/2-Y,-1/2+Z
8 -1/2+X,+Y,-1/2-Z

loop_
_atom_site_label
_atom_site_type_symbol
_atom_site_fract_x
_atom_site_fract_y
_atom_site_fract_z
_atom_site_U_iso_or_equiv
_atom_site_adp_type
_atom_site_occupancy
_atom_site_site_symmetry_order
_atom_site_calc_flag
_atom_site_refinement_flags_posn
_atom_site_refinement_flags_adp
Ru1 Ru 0.53581(2) 0.23612(2) 0.37529(2) 0.02327(9) Uani 1 1 d . .
Ru2 Ru 0.44345(2) 0.34013(2) 0.36991(2) 0.02242(9) Uani 1 1 d . .
P1 P 0.68201(5) 0.54104(9) 0.26440(5) 0.0440(3) Uani 1 1 d . .
P2 P 0.29971(6) 0.05774(6) 0.49501(4) 0.0361(2) Uani 1 1 d . .
F1 F 0.67890(14) 0.5597(2) 0.19967(11) 0.0638(9) Uani 1 1 d . .
F2 F 0.68583(15) 0.5222(2) 0.32961(11) 0.0671(9) Uani 1 1 d . .
F3 F 0.73839(13) 0.46943(17) 0.25358(10) 0.0476(6) Uani 1 1 d . .
F4 F 0.62613(15) 0.6129(3) 0.27576(16) 0.0803(11) Uani 1 1 d . .
F5 F 0.74274(13) 0.60928(19) 0.27119(12) 0.0550(7) Uani 1 1 d . .
F6 F 0.62127(14) 0.4727(2) 0.25823(12) 0.0657(9) Uani 1 1 d . .
F7 F 0.3367(2) 0.07487(19) 0.43762(11) 0.0686(9) Uani 1 1 d . .
F8 F 0.26267(14) 0.04152(18) 0.55304(10) 0.0496(6) Uani 1 1 d . .
F9 F 0.37273(14) 0.03581(19) 0.52256(12) 0.0543(7) Uani 1 1 d . .
F10 F 0.22624(16) 0.07986(18) 0.46849(13) 0.0632(8) Uani 1 1 d . .
F11 F 0.28969(14) -0.03960(15) 0.47930(11) 0.0471(6) Uani 1 1 d . .
F12 F 0.30953(16) 0.15527(16) 0.51143(11) 0.0533(7) Uani 1 1 d . .
O1 O 0.43684(13) 0.21895(17) 0.37405(9) 0.0259(5) Uani 1 1 d . .
O2 O 0.54193(13) 0.35762(17) 0.37723(10) 0.0274(5) Uani 1 1 d . .
O3 O 0.53779(15) 0.24308(18) 0.28835(12) 0.0375(6) Uani 1 1 d . U
O4 O 0.45284(15) 0.33002(18) 0.28330(12) 0.0386(6) Uani 1 1 d . U
O5 O 0.5023(2) 0.2865(2) 0.20774(13) 0.0577(9) Uani 1 1 d . U
N1 N 0.64589(16) 0.23111(19) 0.38587(12) 0.0277(6) Uani 1 1 d . .
N2 N 0.55154(16) 0.1080(2) 0.36186(13) 0.0292(6) Uani 1 1 d . .
N3 N 0.54303(15) 0.2218(2) 0.45870(12) 0.0274(6) Uani 1 1 d . .
N4 N 0.33267(16) 0.34785(19) 0.37130(11) 0.0258(6) Uani 1 1 d . .
N5 N 0.42971(15) 0.46715(18) 0.35049(12) 0.0261(6) Uani 1 1 d . .
N6 N 0.42572(16) 0.35840(19) 0.45215(12) 0.0267(6) Uani 1 1 d . .
N7 N 0.4974(2) 0.2865(2) 0.25938(15) 0.0426(8) Uani 1 1 d . U
C1 C 0.68320(19) 0.2733(3) 0.33865(15) 0.0317(8) Uani 1 1 d . .
H1 H 0.6615 0.3289 0.3321 0.038 Uiso 1 1 calc R U
H2 H 0.6763 0.2390 0.3048 0.038 Uiso 1 1 calc R U
C2 C 0.76077(19) 0.2862(3) 0.34701(16) 0.0365(8) Uani 1 1 d . .
H3 H 0.7804 0.3139 0.3143 0.044 Uiso 1 1 calc R U
H4 H 0.7685 0.3216 0.3797 0.044 Uiso 1 1 calc R U
H5 H 0.7833 0.2315 0.3524 0.044 Uiso 1 1 calc R U
C3 C 0.66774(18) 0.1408(2) 0.39249(15) 0.0302(7) Uani 1 1 d . .
H6 H 0.7145 0.1333 0.3764 0.036 Uiso 1 1 calc R U
H7 H 0.6704 0.1270 0.4324 0.036 Uiso 1 1 calc R U
C4 C 0.65660(18) 0.2781(2) 0.43922(14) 0.0301(7) Uani 1 1 d . .
H8 H 0.6513 0.3394 0.4329 0.036 Uiso 1 1 calc R U
H9 H 0.7039 0.2676 0.4535 0.036 Uiso 1 1 calc R U
C5 C 0.6183(2) 0.0813(2) 0.36476(15) 0.0310(7) Uani 1 1 d . .
C6 C 0.6373(2) 0.0024(3) 0.34589(16) 0.0363(8) Uani 1 1 d . .
H10 H 0.6844 -0.0150 0.3468 0.044 Uiso 1 1 calc R U
C7 C 0.5861(2) -0.0510(3) 0.32552(18) 0.0423(9) Uani 1 1 d . .
H11 H 0.5976 -0.1061 0.3133 0.051 Uiso 1 1 calc R U
C8 C 0.5184(2) -0.0234(3) 0.32328(18) 0.0409(9) Uani 1 1 d . .
H12 H 0.4830 -0.0593 0.3096 0.049 Uiso 1 1 calc R U
C9 C 0.5026(2) 0.0569(2) 0.34110(16) 0.0348(8) Uani 1 1 d . .
H13 H 0.4561 0.0764 0.3386 0.042 Uiso 1 1 calc R U
C10 C 0.60358(19) 0.2482(2) 0.48077(15) 0.0308(7) Uani 1 1 d . .
C11 C 0.6139(2) 0.2462(3) 0.53718(16) 0.0386(9) Uani 1 1 d . .
H14 H 0.6557 0.2674 0.5527 0.046 Uiso 1 1 calc R U
C12 C 0.5627(2) 0.2130(3) 0.57134(17) 0.0472(11) Uani 1 1 d . .
H15 H 0.5690 0.2114 0.6103 0.057 Uiso 1 1 calc R U
C13 C 0.5026(2) 0.1823(3) 0.54795(17) 0.0429(10) Uani 1 1 d . .
H16 H 0.4675 0.1579 0.5705 0.052 Uiso 1 1 calc R U
C14 C 0.4941(2) 0.1876(3) 0.49120(16) 0.0335(8) Uani 1 1 d . .
H17 H 0.4528 0.1667 0.4749 0.040 Uiso 1 1 calc R U
C15 C 0.30173(19) 0.3035(3) 0.32242(14) 0.0314(8) Uani 1 1 d . .
H18 H 0.3234 0.2472 0.3193 0.038 Uiso 1 1 calc R U
H19 H 0.3138 0.3355 0.2886 0.038 Uiso 1 1 calc R U
C16 C 0.2235(2) 0.2924(3) 0.32415(17) 0.0408(9) Uani 1 1 d . .
H20 H 0.2081 0.2630 0.2906 0.049 Uiso 1 1 calc R U
H21 H 0.2108 0.2593 0.3569 0.049 Uiso 1 1 calc R U
H22 H 0.2012 0.3478 0.3260 0.049 Uiso 1 1 calc R U
C17 C 0.31072(19) 0.4382(2) 0.37377(15) 0.0295(7) Uani 1 1 d . .
H23 H 0.3021 0.4540 0.4128 0.035 Uiso 1 1 calc R U
H24 H 0.2668 0.4451 0.3531 0.035 Uiso 1 1 calc R U
C18 C 0.31418(18) 0.3056(2) 0.42501(14) 0.0283(7) Uani 1 1 d . .
H25 H 0.3197 0.2438 0.4215 0.034 Uiso 1 1 calc R U
H26 H 0.2654 0.3177 0.4347 0.034 Uiso 1 1 calc R U
C19 C 0.36432(18) 0.4960(2) 0.34974(15) 0.0285(7) Uani 1 1 d . .
C20 C 0.3485(2) 0.5749(3) 0.32926(17) 0.0359(8) Uani 1 1 d . .
H27 H 0.3021 0.5947 0.3293 0.043 Uiso 1 1 calc R U
C21 C 0.4011(2) 0.6243(3) 0.30881(19) 0.0427(10) Uani 1 1 d . .
H28 H 0.3912 0.6787 0.2945 0.051 Uiso 1 1 calc R U
C22 C 0.4686(2) 0.5947(3) 0.30914(18) 0.0378(9) Uani 1 1 d . .
H29 H 0.5054 0.6287 0.2956 0.045 Uiso 1 1 calc R U
C23 C 0.48138(19) 0.5147(2) 0.32949(14) 0.0290(7) Uani 1 1 d . .
H30 H 0.5272 0.4930 0.3287 0.035 Uiso 1 1 calc R U
C24 C 0.36171(19) 0.3390(2) 0.46924(14) 0.0282(7) Uani 1 1 d . .
C25 C 0.3427(2) 0.3520(3) 0.52412(16) 0.0370(9) Uani 1 1 d . .
H31 H 0.2971 0.3387 0.5360 0.044 Uiso 1 1 calc R U
C26 C 0.3897(2) 0.3840(3) 0.56107(16) 0.0422(9) Uani 1 1 d . .
H32 H 0.3772 0.3925 0.5987 0.051 Uiso 1 1 calc R U
C27 C 0.4560(2) 0.4039(3) 0.54277(17) 0.0421(10) Uani 1 1 d . .
H33 H 0.4895 0.4256 0.5678 0.051 Uiso 1 1 calc R U
C28 C 0.4726(2) 0.3915(2) 0.48733(15) 0.0318(8) Uani 1 1 d . .
H34 H 0.5173 0.4064 0.4742 0.038 Uiso 1 1 calc R U

loop_
_atom_site_aniso_label
_atom_site_aniso_U_11
_atom_site_aniso_U_22
_atom_site_aniso_U_33
_atom_site_aniso_U_23
_atom_site_aniso_U_13
_atom_site_aniso_U_12
Ru1 0.01961(16) 0.02928(16) 0.02092(14) 0.00000(9) 0.00068(9) 0.00071(10)
Ru2 0.01956(15) 0.02788(16) 0.01983(14) -0.00040(9) -0.00020(9) -0.00015(10)
P1 0.0224(5) 0.0754(8) 0.0343(5) -0.0141(5) 0.0018(4) -0.0028(5)
P2 0.0445(6) 0.0349(5) 0.0288(5) 0.0010(4) -0.0002(4) -0.0060(4)
F1 0.0395(15) 0.113(3) 0.0386(14) 0.0029(15) -0.0070(11) -0.0011(16)
F2 0.0503(16) 0.121(3) 0.0305(13) -0.0172(15) 0.0109(12) -0.0095(17)
F3 0.0348(13) 0.0673(17) 0.0406(13) -0.0122(12) 0.0037(10) -0.0021(12)
F4 0.0352(15) 0.107(3) 0.099(3) -0.027(2) 0.0082(16) 0.0186(17)
F5 0.0333(13) 0.0696(18) 0.0620(17) -0.0224(14) 0.0050(12) -0.0042(12)
F6 0.0328(14) 0.108(3) 0.0564(17) -0.0218(17) 0.0074(12) -0.0243(15)
F7 0.115(3) 0.0539(17) 0.0367(14) 0.0057(12) 0.0270(16) 0.0053(18)
F8 0.0482(15) 0.0626(16) 0.0379(13) 0.0085(12) 0.0047(11) -0.0088(13)
F9 0.0382(14) 0.0660(18) 0.0587(17) -0.0067(14) -0.0055(12) -0.0098(13)
F10 0.0707(19) 0.0535(16) 0.0652(18) -0.0091(14) -0.0323(15) 0.0192(15)
F11 0.0517(15) 0.0349(12) 0.0548(15) -0.0014(11) -0.0178(12) -0.0022(11)
F12 0.0685(18) 0.0410(14) 0.0504(15) -0.0087(11) 0.0135(14) -0.0136(13)
O1 0.0193(12) 0.0335(13) 0.0248(12) -0.0024(9) 0.0005(8) -0.0041(10)
O2 0.0216(12) 0.0310(13) 0.0297(13) 0.0019(10) -0.0010(9) -0.0019(10)
O3 0.0436(16) 0.0382(14) 0.0307(13) 0.0048(11) -0.0078(11) -0.0006(12)
O4 0.0445(15) 0.0380(14) 0.0332(14) -0.0040(11) 0.0113(12) -0.0010(12)
O5 0.083(3) 0.055(2) 0.0353(15) 0.0008(13) 0.0059(15) 0.0138(19)
N1 0.0232(15) 0.0348(16) 0.0251(14) -0.0015(12) 0.0035(11) -0.0008(12)
N2 0.0277(15) 0.0316(16) 0.0283(14) -0.0026(12) -0.0027(12) 0.0034(12)
N3 0.0242(14) 0.0350(16) 0.0229(14) 0.0013(12) 0.0014(11) 0.0005(12)
N4 0.0206(14) 0.0344(16) 0.0226(14) 0.0017(11) 0.0003(10) -0.0031(12)
N5 0.0245(14) 0.0299(15) 0.0237(14) -0.0014(11) -0.0019(11) 0.0011(11)
N6 0.0271(15) 0.0312(14) 0.0219(13) -0.0020(11) -0.0009(11) 0.0010(12)
N7 0.0532(19) 0.0406(17) 0.0339(15) -0.0005(12) 0.0027(13) 0.0041(15)
C1 0.0251(18) 0.042(2) 0.0276(17) 0.0017(15) 0.0045(14) -0.0052(15)
C2 0.0256(19) 0.052(2) 0.0320(19) -0.0028(17) 0.0044(15) -0.0069(17)
C3 0.0215(16) 0.041(2) 0.0279(17) 0.0017(14) -0.0022(13) 0.0040(14)
C4 0.0252(17) 0.042(2) 0.0230(16) -0.0011(14) 0.0000(13) 0.0016(15)
C5 0.0275(18) 0.0353(19) 0.0302(17) 0.0018(14) 0.0002(14) 0.0003(15)
C6 0.034(2) 0.041(2) 0.0342(19) -0.0030(16) 0.0006(15) 0.0103(17)
C7 0.045(2) 0.036(2) 0.046(2) -0.0058(17) -0.0036(19) 0.0102(18)
C8 0.039(2) 0.037(2) 0.046(2) -0.0064(17) -0.0058(18) 0.0012(17)
C9 0.0307(19) 0.0337(19) 0.040(2) -0.0026(15) -0.0068(16) 0.0024(15)
C10 0.0275(18) 0.0384(19) 0.0265(17) -0.0001(14) 0.0001(14) 0.0016(15)
C11 0.032(2) 0.056(2) 0.0284(18) 0.0016(17) -0.0032(15) 0.0029(18)
C12 0.042(2) 0.076(3) 0.0232(18) 0.0074(19) 0.0005(16) 0.004(2)
C13 0.035(2) 0.062(3) 0.031(2) 0.0099(19) 0.0068(16) -0.002(2)
C14 0.0281(18) 0.040(2) 0.0322(18) 0.0054(15) 0.0040(15) 0.0002(16)
C15 0.0263(18) 0.044(2) 0.0242(16) -0.0010(14) -0.0047(13) -0.0086(15)
C16 0.030(2) 0.054(2) 0.038(2) 0.0038(18) -0.0061(16) -0.0152(18)
C17 0.0208(16) 0.0349(19) 0.0330(18) 0.0024(14) 0.0015(13) 0.0027(14)
C18 0.0250(17) 0.0352(18) 0.0246(16) 0.0016(13) 0.0024(13) -0.0048(14)
C19 0.0208(16) 0.0358(18) 0.0289(17) -0.0020(14) 0.0005(13) 0.0003(14)
C20 0.0276(19) 0.037(2) 0.043(2) 0.0050(16) -0.0010(16) 0.0056(16)
C21 0.033(2) 0.037(2) 0.058(3) 0.0114(19) 0.0015(18) 0.0021(17)
C22 0.0278(19) 0.037(2) 0.048(2) 0.0079(17) 0.0034(16) 0.0002(16)
C23 0.0244(17) 0.0344(18) 0.0281(17) 0.0028(14) 0.0022(13) -0.0021(14)
C24 0.0291(18) 0.0307(17) 0.0247(16) -0.0008(13) 0.0003(13) -0.0008(14)
C25 0.037(2) 0.046(2) 0.0280(18) -0.0016(16) 0.0081(16) -0.0027(17)
C26 0.049(2) 0.052(2) 0.0253(18) -0.0083(17) 0.0018(17) -0.001(2)
C27 0.047(2) 0.049(2) 0.0305(19) -0.0087(17) -0.0068(17) -0.0031(19)
C28 0.0344(19) 0.0332(18) 0.0279(17) -0.0066(14) -0.0039(15) -0.0030(15)

loop_
_atom_type_symbol
_atom_type_description
_atom_type_scat_dispersion_real
_atom_type_scat_dispersion_imag
_atom_type_scat_source
C C 0.0033 0.0016
;
International Tables for Crystallography
(Vol. C, Tables 4.2.6.8 and 6.1.1.4)
;
H H 0.0000 0.0000
;
International Tables for Crystallography
(Vol. C, Table 6.1.1.4)
;
F F 0.0171 0.0103
;
International Tables for Crystallography
(Vol. C, Tables 4.2.6.8 and 6.1.1.4)
;
N N 0.0061 0.0033
;
International Tables for Crystallography
(Vol. C, Tables 4.2.6.8 and 6.1.1.4)
;
O O 0.0106 0.0060
;
International Tables for Crystallography
(Vol. C, Tables 4.2.6.8 and 6.1.1.4)
;
P P 0.1023 0.0942
;
International Tables for Crystallography
(Vol. C, Tables 4.2.6.8 and 6.1.1.4)
;
Ru Ru -1.2594 0.8363
;
International Tables for Crystallography
(Vol. C, Tables 4.2.6.8 and 6.1.1.4)
;

loop_
_geom_angle_atom_site_label_1
_geom_angle_atom_site_label_2
_geom_angle_atom_site_label_3
_geom_angle
O1 Ru1 O2 101.65(11)
O1 Ru1 N3 93.88(11)
O2 Ru1 N3 94.78(11)
O1 Ru1 N2 90.22(12)
O2 Ru1 N2 165.87(12)
N3 Ru1 N2 92.01(12)
O1 Ru1 O3 90.57(10)
O2 Ru1 O3 88.32(11)
N3 Ru1 O3 173.96(12)
N2 Ru1 O3 83.87(12)
O1 Ru1 N1 168.16(12)
O2 Ru1 N1 88.48(11)
N3 Ru1 N1 79.02(12)
N2 Ru1 N1 80.65(12)
O3 Ru1 N1 95.91(11)
O1 Ru1 Ru2 50.94(8)
O2 Ru1 Ru2 50.88(7)
N3 Ru1 Ru2 100.32(9)
N2 Ru1 Ru2 139.59(9)
O3 Ru1 Ru2 85.66(8)
N1 Ru1 Ru2 139.33(8)
O2 Ru2 O1 101.76(11)
O2 Ru2 N6 93.19(11)
O1 Ru2 N6 94.61(11)
O2 Ru2 N5 90.38(11)
O1 Ru2 N5 165.01(11)
N6 Ru2 N5 93.44(11)
O2 Ru2 O4 90.99(11)
O1 Ru2 O4 88.92(10)
N6 Ru2 O4 173.87(12)
N5 Ru2 O4 82.04(11)
O2 Ru2 N4 166.88(11)
O1 Ru2 N4 89.44(11)
N6 Ru2 N4 78.97(11)
N5 Ru2 N4 79.71(12)
O4 Ru2 N4 96.08(11)
O2 Ru2 Ru1 51.02(8)
O1 Ru2 Ru1 50.91(7)
N6 Ru2 Ru1 99.66(8)
N5 Ru2 Ru1 139.52(8)
O4 Ru2 Ru1 86.46(8)
N4 Ru2 Ru1 140.29(8)
F1 P1 F4 90.6(2)
F1 P1 F3 89.85(16)
F4 P1 F3 179.40(19)
F1 P1 F6 90.39(17)
F4 P1 F6 90.30(19)
F3 P1 F6 90.10(16)
F1 P1 F2 179.53(17)
F4 P1 F2 89.8(2)
F3 P1 F2 89.79(16)
F6 P1 F2 89.92(17)
F1 P1 F5 90.14(17)
F4 P1 F5 89.62(18)
F3 P1 F5 89.97(15)
F6 P1 F5 179.46(17)
F2 P1 F5 89.55(17)
F7 P2 F8 179.36(18)
F7 P2 F10 90.67(19)
F8 P2 F10 89.40(17)
F7 P2 F9 90.23(18)
F8 P2 F9 89.70(15)
F10 P2 F9 179.06(18)
F7 P2 F11 90.74(16)
F8 P2 F11 89.89(15)
F10 P2 F11 90.57(15)
F9 P2 F11 89.70(15)
F7 P2 F12 89.84(16)
F8 P2 F12 89.53(15)
F10 P2 F12 89.53(17)
F9 P2 F12 90.19(16)
F11 P2 F12 179.41(16)
Ru1 O1 Ru2 78.15(9)
Ru2 O2 Ru1 78.10(10)
N7 O3 Ru1 125.1(3)
N7 O4 Ru2 124.2(3)
C4 N1 C3 110.1(3)
C4 N1 C1 111.3(3)
C3 N1 C1 111.7(3)
C4 N1 Ru1 102.7(2)
C3 N1 Ru1 109.1(2)
C1 N1 Ru1 111.6(2)
C9 N2 C5 119.9(3)
C9 N2 Ru1 123.1(3)
C5 N2 Ru1 115.8(3)
C14 N3 C10 120.2(3)
C14 N3 Ru1 125.2(3)
C10 N3 Ru1 114.6(2)
C17 N4 C15 111.6(3)
C17 N4 C18 109.0(3)
C15 N4 C18 112.0(3)
C17 N4 Ru2 109.8(2)
C15 N4 Ru2 111.0(2)
C18 N4 Ru2 103.0(2)
C19 N5 C23 119.9(3)
C19 N5 Ru2 116.9(2)
C23 N5 Ru2 122.1(2)
C24 N6 C28 121.0(3)
C24 N6 Ru2 115.0(2)
C28 N6 Ru2 123.9(3)
O4 N7 O5 121.0(4)
O4 N7 O3 118.4(3)
O5 N7 O3 120.6(4)
N1 C1 C2 115.4(3)
N1 C1 H1 108.4
C2 C1 H1 108.4
N1 C1 H2 108.4
C2 C1 H2 108.4
H1 C1 H2 107.5
C1 C2 H3 109.5
C1 C2 H4 109.5
H3 C2 H4 109.5
C1 C2 H5 109.5
H3 C2 H5 109.5
H4 C2 H5 109.5
C5 C3 N1 112.0(3)
C5 C3 H6 109.2
N1 C3 H6 109.2
C5 C3 H7 109.2
N1 C3 H7 109.2
H6 C3 H7 107.9
N1 C4 C10 108.7(3)
N1 C4 H8 110.0
C10 C4 H8 110.0
N1 C4 H9 110.0
C10 C4 H9 110.0
H8 C4 H9 108.3
N2 C5 C6 121.1(4)
N2 C5 C3 115.4(3)
C6 C5 C3 123.3(3)
C5 C6 C7 118.7(4)
C5 C6 H10 120.7
C7 C6 H10 120.7
C8 C7 C6 119.5(4)
C8 C7 H11 120.2
C6 C7 H11 120.2
C7 C8 C9 119.4(4)
C7 C8 H12 120.3
C9 C8 H12 120.3
N2 C9 C8 121.3(4)
N2 C9 H13 119.4
C8 C9 H13 119.4
N3 C10 C11 120.6(3)
N3 C10 C4 115.0(3)
C11 C10 C4 124.5(3)
C10 C11 C12 119.4(4)
C10 C11 H14 120.3
C12 C11 H14 120.3
C13 C12 C11 119.3(4)
C13 C12 H15 120.4
C11 C12 H15 120.4
C12 C13 C14 118.9(4)
C12 C13 H16 120.5
C14 C13 H16 120.5
N3 C14 C13 121.4(4)
N3 C14 H17 119.3
C13 C14 H17 119.3
N4 C15 C16 115.4(3)
N4 C15 H18 108.4
C16 C15 H18 108.4
N4 C15 H19 108.4
C16 C15 H19 108.4
H18 C15 H19 107.5
C15 C16 H20 109.5
C15 C16 H21 109.5
H20 C16 H21 109.5
C15 C16 H22 109.5
H20 C16 H22 109.5
H21 C16 H22 109.5
N4 C17 C19 112.1(3)
N4 C17 H23 109.2
C19 C17 H23 109.2
N4 C17 H24 109.2
C19 C17 H24 109.2
H23 C17 H24 107.9
N4 C18 C24 108.1(3)
N4 C18 H25 110.1
C24 C18 H25 110.1
N4 C18 H26 110.1
C24 C18 H26 110.1
H25 C18 H26 108.4
N5 C19 C20 121.4(3)
N5 C19 C17 115.8(3)
C20 C19 C17 122.8(3)
C21 C20 C19 118.9(4)
C21 C20 H27 120.5
C19 C20 H27 120.5
C20 C21 C22 119.9(4)
C20 C21 H28 120.0
C22 C21 H28 120.0
C23 C22 C21 118.8(4)
C23 C22 H29 120.6
C21 C22 H29 120.6
N5 C23 C22 121.0(3)
N5 C23 H30 119.5
C22 C23 H30 119.5
N6 C24 C25 120.2(3)
N6 C24 C18 115.2(3)
C25 C24 C18 124.6(3)
C26 C25 C24 120.1(4)
C26 C25 H31 120.0
C24 C25 H31 120.0
C25 C26 C27 119.1(4)
C25 C26 H32 120.4
C27 C26 H32 120.4
C26 C27 C28 119.1(4)
C26 C27 H33 120.4
C28 C27 H33 120.4
N6 C28 C27 120.4(4)
N6 C28 H34 119.8
C27 C28 H34 119.8

loop_
_geom_bond_atom_site_label_1
_geom_bond_atom_site_label_2
_geom_bond_distance
Ru1 O1 1.930(2)
Ru1 O2 1.933(3)
Ru1 N3 2.031(3)
Ru1 N2 2.083(3)
Ru1 O3 2.102(3)
Ru1 N1 2.142(3)
Ru1 Ru2 2.4334(4)
Ru2 O2 1.929(3)
Ru2 O1 1.931(3)
Ru2 N6 2.036(3)
Ru2 N5 2.087(3)
Ru2 O4 2.105(3)
Ru2 N4 2.142(3)
P1 F1 1.592(3)
P1 F4 1.594(3)
P1 F3 1.595(3)
P1 F6 1.604(3)
P1 F2 1.604(3)
P1 F5 1.605(3)
P2 F7 1.582(3)
P2 F8 1.594(3)
P2 F10 1.595(3)
P2 F9 1.597(3)
P2 F11 1.603(2)
P2 F12 1.610(3)
O3 N7 1.254(4)
O4 N7 1.245(4)
O5 N7 1.250(5)
N1 C4 1.503(4)
N1 C3 1.503(5)
N1 C1 1.505(4)
N2 C9 1.343(5)
N2 C5 1.359(5)
N3 C14 1.343(5)
N3 C10 1.351(5)
N4 C17 1.497(5)
N4 C15 1.498(4)
N4 C18 1.503(4)
N5 C19 1.343(4)
N5 C23 1.350(4)
N6 C24 1.339(5)
N6 C28 1.348(4)
C1 C2 1.525(5)
C1 H1 0.9900
C1 H2 0.9900
C2 H3 0.9800
C2 H4 0.9800
C2 H5 0.9800
C3 C5 1.500(5)
C3 H6 0.9900
C3 H7 0.9900
C4 C10 1.509(5)
C4 H8 0.9900
C4 H9 0.9900
C5 C6 1.382(5)
C6 C7 1.393(6)
C6 H10 0.9500
C7 C8 1.379(6)
C7 H11 0.9500
C8 C9 1.379(5)
C8 H12 0.9500
C9 H13 0.9500
C10 C11 1.377(5)
C11 C12 1.392(6)
C11 H14 0.9500
C12 C13 1.379(6)
C12 H15 0.9500
C13 C14 1.382(5)
C13 H16 0.9500
C14 H17 0.9500
C15 C16 1.521(5)
C15 H18 0.9900
C15 H19 0.9900
C16 H20 0.9800
C16 H21 0.9800
C16 H22 0.9800
C17 C19 1.499(5)
C17 H23 0.9900
C17 H24 0.9900
C18 C24 1.504(5)
C18 H25 0.9900
C18 H26 0.9900
C19 C20 1.381(5)
C20 C21 1.374(6)
C20 H27 0.9500
C21 C22 1.385(6)
C21 H28 0.9500
C22 C23 1.384(5)
C22 H29 0.9500
C23 H30 0.9500
C24 C25 1.390(5)
C25 C26 1.370(6)
C25 H31 0.9500
C26 C27 1.389(6)
C26 H32 0.9500
C27 C28 1.390(5)
C27 H33 0.9500
C28 H34 0.9500

loop_
_geom_torsion_atom_site_label_1
_geom_torsion_atom_site_label_2
_geom_torsion_atom_site_label_3
_geom_torsion_atom_site_label_4
_geom_torsion
Ru2 O4 N7 O5 -176.4(3)
Ru2 O4 N7 O3 2.9(5)
Ru1 O3 N7 O4 0.9(5)
Ru1 O3 N7 O5 -179.8(3)
C4 N1 C1 C2 55.9(4)
C3 N1 C1 C2 -67.6(4)
Ru1 N1 C1 C2 170.0(3)
C4 N1 C3 C5 138.7(3)
C1 N1 C3 C5 -97.2(3)
Ru1 N1 C3 C5 26.7(3)
C3 N1 C4 C10 -71.0(4)
C1 N1 C4 C10 164.6(3)
Ru1 N1 C4 C10 45.1(3)
C9 N2 C5 C6 0.9(6)
Ru1 N2 C5 C6 -166.8(3)
C9 N2 C5 C3 -175.6(3)
Ru1 N2 C5 C3 16.7(4)
N1 C3 C5 N2 -29.3(4)
N1 C3 C5 C6 154.3(3)
N2 C5 C6 C7 -2.3(6)
C3 C5 C6 C7 174.0(4)
C5 C6 C7 C8 1.7(6)
C6 C7 C8 C9 0.2(7)
C5 N2 C9 C8 1.1(6)
Ru1 N2 C9 C8 167.9(3)
C7 C8 C9 N2 -1.6(7)
C14 N3 C10 C11 -4.8(6)
Ru1 N3 C10 C11 176.6(3)
C14 N3 C10 C4 174.7(3)
Ru1 N3 C10 C4 -3.9(4)
N1 C4 C10 N3 -29.7(4)
N1 C4 C10 C11 149.8(4)
N3 C10 C11 C12 3.1(6)
C4 C10 C11 C12 -176.4(4)
C10 C11 C12 C13 0.2(7)
C11 C12 C13 C14 -1.7(7)
C10 N3 C14 C13 3.3(6)
Ru1 N3 C14 C13 -178.3(3)
C12 C13 C14 N3 0.0(7)
C17 N4 C15 C16 -66.9(4)
C18 N4 C15 C16 55.7(4)
Ru2 N4 C15 C16 170.2(3)
C15 N4 C17 C19 -98.0(3)
C18 N4 C17 C19 137.7(3)
Ru2 N4 C17 C19 25.6(3)
C17 N4 C18 C24 -70.9(3)
C15 N4 C18 C24 165.1(3)
Ru2 N4 C18 C24 45.7(3)
C23 N5 C19 C20 -1.9(5)
Ru2 N5 C19 C20 -169.9(3)
C23 N5 C19 C17 179.7(3)
Ru2 N5 C19 C17 11.7(4)
N4 C17 C19 N5 -25.1(4)
N4 C17 C19 C20 156.4(3)
N5 C19 C20 C21 0.6(6)
C17 C19 C20 C21 178.9(4)
C19 C20 C21 C22 -0.2(7)
C20 C21 C22 C23 1.0(7)
C19 N5 C23 C22 2.7(5)
Ru2 N5 C23 C22 170.1(3)
C21 C22 C23 N5 -2.3(6)
C28 N6 C24 C25 -0.7(5)
Ru2 N6 C24 C25 -177.5(3)
C28 N6 C24 C18 177.8(3)
Ru2 N6 C24 C18 1.0(4)
N4 C18 C24 N6 -33.2(4)
N4 C18 C24 C25 145.2(4)
N6 C24 C25 C26 -0.6(6)
C18 C24 C25 C26 -179.0(4)
C24 C25 C26 C27 0.6(7)
C25 C26 C27 C28 0.6(7)
C24 N6 C28 C27 1.9(6)
Ru2 N6 C28 C27 178.4(3)
C26 C27 C28 N6 -1.9(6)
